data_2200194
loop_
_publ_author_name
'Fleischer, Holger'
'Schollmeyer, Dieter'

_publ_section_title
;
 Ethanedithiol diacetate
;
_journal_issue 4
_journal_name_full 'Acta Crystallographica Section E'
_journal_page_first o330
_journal_page_last o331
_journal_paper_doi 10.1107/S1600536801004408
_journal_volume 57
_journal_year 2001
_chemical_formula_iupac 'C6 H10 O2 S2'
_chemical_formula_moiety 'C6 H10 O2 S2'
_chemical_formula_sum 'C6 H10 O2 S2'
_chemical_formula_weight 178.26
_chemical_name_systematic
;
Ethanedithiol Diacetate
;
_space_group_IT_number 14
_symmetry_cell_setting monoclinic
_symmetry_space_group_name_Hall '-P 2ybc'
_symmetry_space_group_name_H-M 'P 1 21/c 1'
_audit_creation_method SHELXL-97
_cell_angle_alpha 90.00
_cell_angle_beta 100.449(2)
_cell_angle_gamma 90.00
_cell_formula_units_Z 2
_cell_length_a 5.1677(6)
_cell_length_b 7.1944(9)
_cell_length_c 11.6869(15)
_cell_measurement_reflns_used 2083
_cell_measurement_temperature 183(2)
_cell_measurement_theta_max 28.3
_cell_measurement_theta_min 3.3
_cell_volume 427.30(9)
_computing_cell_refinement 'SAINT (Bruker, 1998)'
_computing_data_collection 'SMART (Bruker, 1998)'
_computing_data_reduction SAINT
_computing_molecular_graphics 'ORTEPII (Johnson, 1976)'
_computing_structure_refinement 'SHELXL97 (Sheldrick, 1997)'
_computing_structure_solution 'SIR92 (Altomare, 1994)'
_diffrn_ambient_temperature 183(2)
_diffrn_measured_fraction_theta_full .985
_diffrn_measured_fraction_theta_max .985
_diffrn_measurement_device '\k-geometry diffractometer'
_diffrn_measurement_device_type 'Smart CCD'
_diffrn_measurement_method '\q and \f'
_diffrn_radiation_monochromator graphite
_diffrn_radiation_type MoK\a
_diffrn_radiation_wavelength .71069
_diffrn_reflns_av_R_equivalents .1008
_diffrn_reflns_av_sigmaI/netI .0700
_diffrn_reflns_limit_h_max 6
_diffrn_reflns_limit_h_min -6
_diffrn_reflns_limit_k_max 5
_diffrn_reflns_limit_k_min -9
_diffrn_reflns_limit_l_max 15
_diffrn_reflns_limit_l_min -15
_diffrn_reflns_number 2629
_diffrn_reflns_theta_full 28.26
_diffrn_reflns_theta_max 28.26
_diffrn_reflns_theta_min 3.34
_exptl_absorpt_coefficient_mu .564
_exptl_absorpt_correction_type none
_exptl_crystal_colour colourless
_exptl_crystal_density_diffrn 1.385
_exptl_crystal_density_method 'not measured'
_exptl_crystal_description block
_exptl_crystal_F_000 188
_exptl_crystal_size_max 1.26
_exptl_crystal_size_mid .37
_exptl_crystal_size_min .30
_refine_diff_density_max .451
_refine_diff_density_min -.253
_refine_ls_extinction_coef .19(2)
_refine_ls_extinction_method SHELXL97
_refine_ls_goodness_of_fit_ref 1.095
_refine_ls_hydrogen_treatment constr
_refine_ls_matrix_type full
_refine_ls_number_parameters 50
_refine_ls_number_reflns 1042
_refine_ls_number_restraints 0
_refine_ls_restrained_S_all 1.095
_refine_ls_R_factor_all .0414
_refine_ls_R_factor_gt .0399
_refine_ls_shift/su_max <0.001
_refine_ls_shift/su_mean .000
_refine_ls_structure_factor_coef Fsqd
_refine_ls_weighting_details 'calc w = 1/[\s^2^(Fo^2^)+(0.0565P)^2^+0.0812P] where P = (Fo^2^+2Fc^2^)/3'
_refine_ls_weighting_scheme calc
_refine_ls_wR_factor_obs .1157
_refine_ls_wR_factor_ref .1180
_reflns_number_gt 968
_reflns_number_total 1042
_reflns_threshold_expression I>2\s(I)
_cod_data_source_file na6061.cif
_cod_data_source_block I
_cod_original_sg_symbol_H-M 'P 21/c'
_cod_database_code 2200194
_cod_database_fobs_code 2200194

loop_
_symmetry_equiv_pos_as_xyz
'x, y, z'
'-x, y+1/2, -z+1/2'
'-x, -y, -z'
'x, -y-1/2, z-1/2'

loop_
_atom_site_label
_atom_site_fract_x
_atom_site_fract_y
_atom_site_fract_z
_atom_site_U_iso_or_equiv
_atom_site_adp_type
_atom_site_calc_flag
_atom_site_refinement_flags
_atom_site_occupancy
_atom_site_disorder_assembly
_atom_site_disorder_group
_atom_site_type_symbol
S1 .27383(8) .23911(5) .49337(3) .0326(2) Uani d . 1 . . S
O1 .4897(3) .22872(17) .30668(12) .0403(4) Uani d . 1 . . O
C1 .5368(3) .4064(2) .52802(11) .0287(4) Uani d . 1 . . C
H1A .6863 .3604 .4991 .034(3) Uiso d R 1 . . H
H1B .5743 .4122 .6113 .034(3) Uiso d R 1 . . H
C2 .3155(3) .1687(2) .35255(11) .0274(3) Uani d . 1 . . C
C3 .1178(3) .0283(2) .29814(13) .0362(4) Uani d . 1 . . C
H3A -.0034 .0008 .3514 .060(8) Uiso d PR .45 . . H
H3B .2085 -.0859 .2823 .060(8) Uiso d PR .45 . . H
H3C .0187 .0779 .2251 .060(8) Uiso d PR .45 . . H
H3D .1527 -.0056 .2211 .061(7) Uiso d PR .55 . . H
H3E -.0593 .0811 .2902 .061(7) Uiso d PR .55 . . H
H3F .1305 -.0827 .3475 .061(7) Uiso d PR .55 . . H

loop_
_atom_site_aniso_label
_atom_site_aniso_U_11
_atom_site_aniso_U_22
_atom_site_aniso_U_33
_atom_site_aniso_U_12
_atom_site_aniso_U_13
_atom_site_aniso_U_23
S1 .0404(3) .0322(3) .0286(3) -.00492(14) .01547(18) -.00315(12)
O1 .0504(8) .0418(7) .0338(7) -.0111(5) .0212(5) -.0088(4)
C1 .0341(7) .0296(8) .0221(6) .0020(6) .0046(5) -.0001(5)
C2 .0344(7) .0238(7) .0250(6) .0035(6) .0080(5) -.0004(5)
C3 .0405(8) .0284(8) .0394(8) -.0021(6) .0065(6) -.0061(6)

loop_
_atom_type_symbol
_atom_type_description
_atom_type_scat_dispersion_real
_atom_type_scat_dispersion_imag
_atom_type_scat_source
C C .0033 .0016 'International Tables Vol C Tables 4.2.6.8 and 6.1.1.4'
H H .0000 .0000 'International Tables Vol C Tables 4.2.6.8 and 6.1.1.4'
O O .0106 .0060 'International Tables Vol C Tables 4.2.6.8 and 6.1.1.4'
S S .1246 .1234 'International Tables Vol C Tables 4.2.6.8 and 6.1.1.4'

loop_
_geom_angle_atom_site_label_1
_geom_angle_atom_site_label_2
_geom_angle_atom_site_label_3
_geom_angle_site_symmetry_1
_geom_angle
C2 S1 C1 . 100.69(7)
C1 C1 S1 3_666 112.06(12)
O1 C2 C3 . 124.04(13)
O1 C2 S1 . 122.40(12)
C3 C2 S1 . 113.56(10)

loop_
_geom_bond_atom_site_label_1
_geom_bond_atom_site_label_2
_geom_bond_site_symmetry_2
_geom_bond_distance
_geom_bond_publ_flag
S1 C2 . 1.7720(13) ?
S1 C1 . 1.8056(15) ?
O1 C2 . 1.2080(18) ?
C1 C1 3_666 1.516(3) ?
C2 C3 . 1.494(2) ?

loop_
_geom_torsion_atom_site_label_1
_geom_torsion_atom_site_label_2
_geom_torsion_atom_site_label_3
_geom_torsion_atom_site_label_4
_geom_torsion_site_symmetry_4
_geom_torsion
C2 S1 C1 C1 3_666 80.29(14)
C1 S1 C2 O1 . 1.53(15)
C1 S1 C2 C3 . -179.10(11)
